data_7053493
loop_
_publ_author_name
'Andrews, Philip C.'
'Bull, Steven D.'
'Koutsaplis, Magdaline'

_publ_section_title
;
 Homo- and heteroanionic alkali metal aza-enolate aggregates derived from
 o-methylvalerolactim ether
;
_journal_issue 8
_journal_name_full 'New Journal of Chemistry'
_journal_page_first 1678
_journal_paper_doi 10.1039/c0nj00088d
_journal_volume 34
_journal_year 2010
_chemical_formula_moiety 'C24 H52 N6 Na2 O2'
_chemical_formula_sum 'C24 H52 N6 Na2 O2'
_chemical_formula_weight 502.70
_chemical_name_systematic
;
?
;
_space_group_IT_number 14
_symmetry_cell_setting monoclinic
_symmetry_space_group_name_Hall '-P 2yn'
_symmetry_space_group_name_H-M 'P 1 21/n 1'
_atom_sites_solution_hydrogens geom
_atom_sites_solution_primary direct
_atom_sites_solution_secondary difmap
_audit_creation_method SHELXL-97
_cell_angle_alpha 90.00
_cell_angle_beta 107.89(3)
_cell_angle_gamma 90.00
_cell_formula_units_Z 4
_cell_length_a 10.320(2)
_cell_length_b 19.468(4)
_cell_length_c 15.943(3)
_cell_measurement_temperature 123(2)
_cell_volume 3048.2(12)
_computing_cell_refinement 'Bruker APEX II v. 1.0 (Bruker AXS 2004)'
_computing_data_collection 'Bruker APEX II v. 1.0 (Bruker AXS 2004)'
_computing_data_reduction 'Bruker APEX II v. 1.0 (Bruker AXS 2004)'
_computing_molecular_graphics 'X-Seed / POV-Ray'
_computing_publication_material 'CIFTAB (Sheldrick, 1997)'
_computing_structure_refinement 'SHELXL-97 (Sheldrick, 1997)'
_computing_structure_solution 'SHELXS-97 (Sheldrick, 1990)'
_diffrn_ambient_temperature 123(2)
_diffrn_measured_fraction_theta_full 1.000
_diffrn_measured_fraction_theta_max 1.000
_diffrn_measurement_device_type 'Bruker X8 APEX CCD'
_diffrn_measurement_method 'phi and omega scans'
_diffrn_radiation_monochromator graphite
_diffrn_radiation_source 'fine-focus sealed tube'
_diffrn_radiation_type MoK\a
_diffrn_radiation_wavelength 0.71073
_diffrn_reflns_av_R_equivalents 0.0332
_diffrn_reflns_av_sigmaI/netI 0.0257
_diffrn_reflns_limit_h_max 12
_diffrn_reflns_limit_h_min -11
_diffrn_reflns_limit_k_max 23
_diffrn_reflns_limit_k_min -22
_diffrn_reflns_limit_l_max 18
_diffrn_reflns_limit_l_min -18
_diffrn_reflns_number 27362
_diffrn_reflns_theta_full 25.00
_diffrn_reflns_theta_max 25.00
_diffrn_reflns_theta_min 1.70
_diffrn_standards_number 0
_exptl_absorpt_coefficient_mu 0.095
_exptl_absorpt_correction_type none
_exptl_absorpt_process_details none
_exptl_crystal_colour colourless
_exptl_crystal_density_diffrn 1.095
_exptl_crystal_density_method 'not measured'
_exptl_crystal_description prismatic
_exptl_crystal_F_000 1104
_exptl_crystal_size_max 0.20
_exptl_crystal_size_mid 0.10
_exptl_crystal_size_min 0.10
_refine_diff_density_max 1.274
_refine_diff_density_min -0.455
_refine_diff_density_rms 0.065
_refine_ls_extinction_method none
_refine_ls_goodness_of_fit_ref 1.040
_refine_ls_hydrogen_treatment constr
_refine_ls_matrix_type full
_refine_ls_number_parameters 317
_refine_ls_number_reflns 5358
_refine_ls_number_restraints 0
_refine_ls_restrained_S_all 1.040
_refine_ls_R_factor_all 0.0842
_refine_ls_R_factor_gt 0.0667
_refine_ls_shift/su_max 0.000
_refine_ls_shift/su_mean 0.000
_refine_ls_structure_factor_coef Fsqd
_refine_ls_weighting_details 'calc w=1/[\s^2^(Fo^2^)+(0.1012P)^2^+3.9003P] where P=(Fo^2^+2Fc^2^)/3'
_refine_ls_weighting_scheme calc
_refine_ls_wR_factor_gt 0.1820
_refine_ls_wR_factor_ref 0.1976
_reflns_number_gt 4150
_reflns_number_total 5358
_reflns_threshold_expression >2sigma(I)
_cod_data_source_file c0nj00088d.txt
_cod_data_source_block cmp5
_cod_original_cell_volume 3048.3(11)
_cod_original_sg_symbol_H-M P21/n
_cod_database_code 7053493

loop_
_symmetry_equiv_pos_as_xyz
'x, y, z'
'-x+1/2, y+1/2, -z+1/2'
'-x, -y, -z'
'x-1/2, -y-1/2, z-1/2'

loop_
_atom_site_label
_atom_site_type_symbol
_atom_site_fract_x
_atom_site_fract_y
_atom_site_fract_z
_atom_site_U_iso_or_equiv
_atom_site_adp_type
_atom_site_occupancy
_atom_site_symmetry_multiplicity
_atom_site_calc_flag
_atom_site_refinement_flags
Na1 Na -0.14268(11) 0.30949(5) 0.14500(7) 0.0277(3) Uani 1 1 d .
Na2 Na 0.03180(10) 0.18973(5) 0.13753(7) 0.0259(3) Uani 1 1 d .
O1 O -0.2138(2) 0.15507(14) 0.07948(14) 0.0497(6) Uani 1 1 d .
O2 O 0.1691(2) 0.28835(10) 0.20524(13) 0.0365(5) Uani 1 1 d .
N1 N -0.1453(3) 0.20203(13) 0.21225(17) 0.0392(6) Uani 1 1 d .
N2 N 0.0236(2) 0.30572(11) 0.07159(15) 0.0275(5) Uani 1 1 d .
N3 N -0.3645(2) 0.36328(12) 0.07022(15) 0.0279(5) Uani 1 1 d .
N4 N -0.1452(2) 0.41650(12) 0.22863(15) 0.0305(5) Uani 1 1 d .
N5 N 0.1128(2) 0.07118(12) 0.19445(15) 0.0306(5) Uani 1 1 d .
N6 N 0.1738(2) 0.14165(11) 0.04833(15) 0.0297(5) Uani 1 1 d .
C1 C -0.1506(4) 0.20281(18) 0.3008(2) 0.0456(8) Uani 1 1 d .
H1A H -0.0939 0.2411 0.3333 0.055 Uiso 1 1 calc R
H1B H -0.1119 0.1594 0.3304 0.055 Uiso 1 1 calc R
C2 C -0.2920(4) 0.21089(19) 0.3045(2) 0.0470(8) Uani 1 1 d .
H2A H -0.3307 0.2544 0.2753 0.056 Uiso 1 1 calc R
H2B H -0.2904 0.2134 0.3668 0.056 Uiso 1 1 calc R
C3 C -0.3811(4) 0.15167(19) 0.2598(2) 0.0502(9) Uani 1 1 d .
H3A H -0.4781 0.1650 0.2457 0.060 Uiso 1 1 calc R
H3B H -0.3649 0.1118 0.3002 0.060 Uiso 1 1 calc R
C4 C -0.3502(3) 0.13127(16) 0.1740(2) 0.0410(8) Uani 1 1 d .
H4 H -0.4038 0.0983 0.1344 0.049 Uiso 1 1 calc R
C5 C -0.2443(3) 0.16233(14) 0.15868(17) 0.0261(6) Uani 1 1 d .
C6 C -0.3140(4) 0.1196(3) 0.0088(2) 0.0698(14) Uani 1 1 d .
H6A H -0.3248 0.0724 0.0272 0.105 Uiso 1 1 calc R
H6B H -0.2835 0.1186 -0.0436 0.105 Uiso 1 1 calc R
H6C H -0.4014 0.1437 -0.0049 0.105 Uiso 1 1 calc R
C7 C -0.0022(3) 0.33478(15) -0.01639(19) 0.0338(7) Uani 1 1 d .
H7A H -0.0998 0.3291 -0.0497 0.041 Uiso 1 1 calc R
H7B H 0.0514 0.3091 -0.0480 0.041 Uiso 1 1 calc R
C8 C 0.0346(3) 0.41010(16) -0.0140(2) 0.0397(7) Uani 1 1 d .
H8A H -0.0194 0.4362 0.0169 0.048 Uiso 1 1 calc R
H8B H 0.0125 0.4280 -0.0749 0.048 Uiso 1 1 calc R
C9 C 0.1856(3) 0.41983(16) 0.0335(2) 0.0411(8) Uani 1 1 d .
H9A H 0.2389 0.4066 -0.0061 0.049 Uiso 1 1 calc R
H9B H 0.2042 0.4688 0.0493 0.049 Uiso 1 1 calc R
C10 C 0.2285(3) 0.37627(14) 0.1159(2) 0.0340(7) Uani 1 1 d .
H10 H 0.3145 0.3833 0.1590 0.041 Uiso 1 1 calc R
C11 C 0.1427(3) 0.32712(13) 0.12760(18) 0.0270(6) Uani 1 1 d .
C12 C 0.2911(4) 0.30245(19) 0.2747(2) 0.0507(9) Uani 1 1 d .
H12A H 0.3699 0.2939 0.2541 0.076 Uiso 1 1 calc R
H12B H 0.2960 0.2726 0.3250 0.076 Uiso 1 1 calc R
H12C H 0.2913 0.3506 0.2927 0.076 Uiso 1 1 calc R
C15 C -0.1705(4) 0.4068(2) 0.3128(2) 0.0560(10) Uani 1 1 d .
H15A H -0.0979 0.3785 0.3514 0.084 Uiso 1 1 calc R
H15B H -0.2584 0.3838 0.3032 0.084 Uiso 1 1 calc R
H15C H -0.1722 0.4516 0.3406 0.084 Uiso 1 1 calc R
C16 C -0.0148(3) 0.45088(18) 0.2429(2) 0.0453(8) Uani 1 1 d .
H16A H -0.0180 0.4964 0.2685 0.068 Uiso 1 1 calc R
H16B H 0.0037 0.4559 0.1865 0.068 Uiso 1 1 calc R
H16C H 0.0575 0.4235 0.2833 0.068 Uiso 1 1 calc R
C17 C -0.2538(3) 0.45846(15) 0.1687(2) 0.0393(7) Uani 1 1 d .
H17A H -0.2210 0.4770 0.1211 0.047 Uiso 1 1 calc R
H17B H -0.2744 0.4978 0.2019 0.047 Uiso 1 1 calc R
C18 C -0.3822(3) 0.41806(16) 0.1285(2) 0.0380(7) Uani 1 1 d .
H18A H -0.4124 0.3977 0.1762 0.046 Uiso 1 1 calc R
H18B H -0.4546 0.4496 0.0946 0.046 Uiso 1 1 calc R
C19 C -0.4720(3) 0.31127(16) 0.0577(2) 0.0412(8) Uani 1 1 d .
H19A H -0.5610 0.3326 0.0303 0.062 Uiso 1 1 calc R
H19B H -0.4692 0.2920 0.1150 0.062 Uiso 1 1 calc R
H19C H -0.4575 0.2746 0.0195 0.062 Uiso 1 1 calc R
C20 C -0.3672(4) 0.38982(19) -0.0157(2) 0.0503(9) Uani 1 1 d .
H20A H -0.3564 0.3518 -0.0532 0.075 Uiso 1 1 calc R
H20B H -0.2927 0.4227 -0.0085 0.075 Uiso 1 1 calc R
H20C H -0.4544 0.4128 -0.0432 0.075 Uiso 1 1 calc R
C21 C 0.0050(3) 0.03506(18) 0.2180(3) 0.0491(9) Uani 1 1 d .
H21A H 0.0372 -0.0107 0.2407 0.074 Uiso 1 1 calc R
H21B H -0.0749 0.0305 0.1656 0.074 Uiso 1 1 calc R
H21C H -0.0199 0.0611 0.2633 0.074 Uiso 1 1 calc R
C22 C 0.2304(4) 0.0781(2) 0.2723(2) 0.0534(9) Uani 1 1 d .
H22A H 0.2047 0.1038 0.3176 0.080 Uiso 1 1 calc R
H22B H 0.3028 0.1027 0.2570 0.080 Uiso 1 1 calc R
H22C H 0.2630 0.0324 0.2950 0.080 Uiso 1 1 calc R
C23 C 0.1436(4) 0.03411(15) 0.1233(2) 0.0410(8) Uani 1 1 d .
H23A H 0.0573 0.0224 0.0775 0.049 Uiso 1 1 calc R
H23B H 0.1903 -0.0094 0.1469 0.049 Uiso 1 1 calc R
C24 C 0.2321(4) 0.07466(15) 0.0817(2) 0.0422(8) Uani 1 1 d .
H24A H 0.3224 0.0817 0.1258 0.051 Uiso 1 1 calc R
H24B H 0.2457 0.0477 0.0324 0.051 Uiso 1 1 calc R
C25 C 0.2795(3) 0.18760(15) 0.0385(2) 0.0341(7) Uani 1 1 d .
H25A H 0.3160 0.1697 -0.0071 0.051 Uiso 1 1 calc R
H25B H 0.3528 0.1907 0.0946 0.051 Uiso 1 1 calc R
H25C H 0.2407 0.2333 0.0214 0.051 Uiso 1 1 calc R
C26 C 0.0648(4) 0.13677(18) -0.0341(2) 0.0490(8) Uani 1 1 d .
H26A H 0.0998 0.1165 -0.0791 0.074 Uiso 1 1 calc R
H26B H 0.0290 0.1828 -0.0529 0.074 Uiso 1 1 calc R
H26C H -0.0081 0.1078 -0.0261 0.074 Uiso 1 1 calc R

loop_
_atom_site_aniso_label
_atom_site_aniso_U_11
_atom_site_aniso_U_22
_atom_site_aniso_U_33
_atom_site_aniso_U_23
_atom_site_aniso_U_13
_atom_site_aniso_U_12
Na1 0.0281(6) 0.0213(5) 0.0396(6) 0.0036(4) 0.0192(5) 0.0053(4)
Na2 0.0251(6) 0.0176(5) 0.0387(6) -0.0003(4) 0.0150(5) 0.0019(4)
O1 0.0328(12) 0.0820(18) 0.0376(12) 0.0048(12) 0.0159(10) 0.0003(12)
O2 0.0479(13) 0.0285(11) 0.0311(10) 0.0024(8) 0.0091(9) -0.0079(9)
N1 0.0463(16) 0.0284(13) 0.0375(14) 0.0023(11) 0.0048(12) -0.0033(11)
N2 0.0255(12) 0.0266(12) 0.0340(12) 0.0030(10) 0.0143(10) 0.0010(10)
N3 0.0239(12) 0.0255(12) 0.0349(12) -0.0005(10) 0.0102(10) -0.0010(10)
N4 0.0267(12) 0.0310(13) 0.0359(12) -0.0050(10) 0.0126(10) -0.0020(10)
N5 0.0336(13) 0.0271(12) 0.0351(12) 0.0055(10) 0.0163(11) 0.0062(10)
N6 0.0374(13) 0.0213(12) 0.0367(13) 0.0003(10) 0.0205(11) 0.0004(10)
C1 0.052(2) 0.0432(19) 0.0417(18) 0.0007(15) 0.0137(16) -0.0010(16)
C2 0.057(2) 0.050(2) 0.0383(17) -0.0010(15) 0.0216(16) -0.0125(17)
C3 0.050(2) 0.050(2) 0.060(2) 0.0042(17) 0.0309(18) -0.0034(17)
C4 0.0337(17) 0.0312(16) 0.063(2) 0.0072(15) 0.0215(15) 0.0009(13)
C5 0.0293(14) 0.0229(13) 0.0284(13) -0.0010(11) 0.0124(11) 0.0000(11)
C6 0.041(2) 0.135(4) 0.0303(17) -0.018(2) 0.0062(15) 0.016(2)
C7 0.0328(16) 0.0323(15) 0.0381(16) 0.0051(12) 0.0136(13) 0.0026(13)
C8 0.0461(19) 0.0311(16) 0.0454(17) 0.0059(13) 0.0193(15) 0.0025(14)
C9 0.0453(19) 0.0265(15) 0.059(2) 0.0088(14) 0.0270(16) -0.0014(13)
C10 0.0285(15) 0.0268(15) 0.0488(17) -0.0011(13) 0.0150(13) -0.0032(12)
C11 0.0277(14) 0.0195(13) 0.0376(15) 0.0028(11) 0.0157(12) 0.0037(11)
C12 0.058(2) 0.046(2) 0.0384(17) -0.0006(15) 0.0012(16) -0.0114(17)
C15 0.065(2) 0.063(2) 0.0454(19) -0.0052(18) 0.0259(18) -0.013(2)
C16 0.0358(18) 0.0448(19) 0.059(2) -0.0138(16) 0.0192(15) -0.0078(15)
C17 0.0381(17) 0.0249(15) 0.0555(19) -0.0066(14) 0.0155(15) 0.0025(13)
C18 0.0291(16) 0.0345(16) 0.0506(18) -0.0050(14) 0.0123(14) 0.0084(13)
C19 0.0359(17) 0.0364(17) 0.0528(19) 0.0025(14) 0.0157(15) -0.0059(14)
C20 0.059(2) 0.051(2) 0.0419(18) 0.0030(15) 0.0164(16) -0.0165(18)
C21 0.0392(19) 0.0395(19) 0.074(2) 0.0201(17) 0.0255(17) 0.0053(15)
C22 0.050(2) 0.066(2) 0.0432(19) 0.0042(17) 0.0137(16) -0.0072(18)
C23 0.056(2) 0.0222(15) 0.0499(19) 0.0016(13) 0.0238(16) 0.0046(14)
C24 0.060(2) 0.0260(15) 0.0561(19) 0.0033(14) 0.0399(17) 0.0125(14)
C25 0.0355(16) 0.0317(16) 0.0399(16) 0.0034(12) 0.0187(13) 0.0001(13)
C26 0.052(2) 0.0438(19) 0.052(2) -0.0080(16) 0.0180(17) -0.0105(16)

loop_
_atom_type_symbol
_atom_type_description
_atom_type_scat_dispersion_real
_atom_type_scat_dispersion_imag
_atom_type_scat_source
C C 0.0033 0.0016 'International Tables Vol C Tables 4.2.6.8 and 6.1.1.4'
H H 0.0000 0.0000 'International Tables Vol C Tables 4.2.6.8 and 6.1.1.4'
N N 0.0061 0.0033 'International Tables Vol C Tables 4.2.6.8 and 6.1.1.4'
O O 0.0106 0.0060 'International Tables Vol C Tables 4.2.6.8 and 6.1.1.4'
Na Na 0.0362 0.0249 'International Tables Vol C Tables 4.2.6.8 and 6.1.1.4'

loop_
_geom_angle_atom_site_label_1
_geom_angle_atom_site_label_2
_geom_angle_atom_site_label_3
_geom_angle
N1 Na1 N2 108.08(9)
N1 Na1 N3 117.32(9)
N2 Na1 N3 118.84(9)
N1 Na1 N4 119.90(10)
N2 Na1 N4 115.02(9)
N3 Na1 N4 75.02(8)
O2 Na2 N1 97.20(9)
O2 Na2 N2 53.79(8)
N1 Na2 N2 100.45(8)
O2 Na2 O1 139.52(9)
N1 Na2 O1 52.65(8)
N2 Na2 O1 100.91(9)
O2 Na2 N6 100.56(8)
N1 Na2 N6 161.91(9)
N2 Na2 N6 92.81(8)
O1 Na2 N6 112.92(9)
O2 Na2 N5 118.56(9)
N1 Na2 N5 97.30(9)
N2 Na2 N5 161.44(8)
O1 Na2 N5 94.14(9)
N6 Na2 N5 71.16(8)
C5 O1 C6 116.4(2)
C5 O1 Na2 96.98(17)
C6 O1 Na2 144.5(2)
C11 O2 C12 117.9(2)
C11 O2 Na2 95.97(15)
C12 O2 Na2 138.76(19)
C5 N1 C1 112.2(3)
C5 N1 Na1 109.36(18)
C1 N1 Na1 116.7(2)
C5 N1 Na2 99.58(18)
C1 N1 Na2 137.1(2)
Na1 N1 Na2 75.76(8)
C11 N2 C7 112.2(2)
C11 N2 Na1 108.48(17)
C7 N2 Na1 121.31(18)
C11 N2 Na2 95.47(16)
C7 N2 Na2 137.10(18)
Na1 N2 Na2 75.71(7)
C20 N3 C18 111.6(3)
C20 N3 C19 108.7(2)
C18 N3 C19 110.6(2)
C20 N3 Na1 110.7(2)
C18 N3 Na1 106.33(17)
C19 N3 Na1 108.84(18)
C16 N4 C15 109.5(3)
C16 N4 C17 109.2(2)
C15 N4 C17 110.6(3)
C16 N4 Na1 107.98(18)
C15 N4 Na1 114.9(2)
C17 N4 Na1 104.40(17)
C22 N5 C21 109.1(3)
C22 N5 C23 112.7(3)
C21 N5 C23 109.1(3)
C22 N5 Na2 108.7(2)
C21 N5 Na2 109.76(18)
C23 N5 Na2 107.45(17)
C26 N6 C25 110.0(2)
C26 N6 C24 112.9(3)
C25 N6 C24 110.4(2)
C26 N6 Na2 96.46(18)
C25 N6 Na2 114.71(17)
C24 N6 Na2 111.78(16)
N1 C1 C2 112.1(3)
N1 C1 H1A 109.2
C2 C1 H1A 109.2
N1 C1 H1B 109.2
C2 C1 H1B 109.2
H1A C1 H1B 107.9
C1 C2 C3 111.3(3)
C1 C2 H2A 109.4
C3 C2 H2A 109.4
C1 C2 H2B 109.4
C3 C2 H2B 109.4
H2A C2 H2B 108.0
C2 C3 C4 110.6(3)
C2 C3 H3A 109.5
C4 C3 H3A 109.5
C2 C3 H3B 109.5
C4 C3 H3B 109.5
H3A C3 H3B 108.1
C5 C4 C3 116.6(3)
C5 C4 H4 121.7
C3 C4 H4 121.7
C4 C5 N1 130.1(3)
C4 C5 O1 122.9(3)
N1 C5 O1 107.0(2)
O1 C6 H6A 109.5
O1 C6 H6B 109.5
H6A C6 H6B 109.5
O1 C6 H6C 109.5
H6A C6 H6C 109.5
H6B C6 H6C 109.5
N2 C7 C8 112.4(2)
N2 C7 H7A 109.1
C8 C7 H7A 109.1
N2 C7 H7B 109.1
C8 C7 H7B 109.1
H7A C7 H7B 107.9
C7 C8 C9 110.1(3)
C7 C8 H8A 109.6
C9 C8 H8A 109.6
C7 C8 H8B 109.6
C9 C8 H8B 109.6
H8A C8 H8B 108.1
C10 C9 C8 110.1(2)
C10 C9 H9A 109.6
C8 C9 H9A 109.6
C10 C9 H9B 109.6
C8 C9 H9B 109.6
H9A C9 H9B 108.1
C11 C10 C9 119.1(3)
C11 C10 H10 120.5
C9 C10 H10 120.5
N2 C11 C10 129.1(3)
N2 C11 O2 108.1(2)
C10 C11 O2 122.9(3)
O2 C12 H12A 109.5
O2 C12 H12B 109.5
H12A C12 H12B 109.5
O2 C12 H12C 109.5
H12A C12 H12C 109.5
H12B C12 H12C 109.5
N4 C15 H15A 109.5
N4 C15 H15B 109.5
H15A C15 H15B 109.5
N4 C15 H15C 109.5
H15A C15 H15C 109.5
H15B C15 H15C 109.5
N4 C16 H16A 109.5
N4 C16 H16B 109.5
H16A C16 H16B 109.5
N4 C16 H16C 109.5
H16A C16 H16C 109.5
H16B C16 H16C 109.5
N4 C17 C18 112.4(2)
N4 C17 H17A 109.1
C18 C17 H17A 109.1
N4 C17 H17B 109.1
C18 C17 H17B 109.1
H17A C17 H17B 107.9
N3 C18 C17 112.8(2)
N3 C18 H18A 109.0
C17 C18 H18A 109.0
N3 C18 H18B 109.0
C17 C18 H18B 109.0
H18A C18 H18B 107.8
N3 C19 H19A 109.5
N3 C19 H19B 109.5
H19A C19 H19B 109.5
N3 C19 H19C 109.5
H19A C19 H19C 109.5
H19B C19 H19C 109.5
N3 C20 H20A 109.5
N3 C20 H20B 109.5
H20A C20 H20B 109.5
N3 C20 H20C 109.5
H20A C20 H20C 109.5
H20B C20 H20C 109.5
N5 C21 H21A 109.5
N5 C21 H21B 109.5
H21A C21 H21B 109.5
N5 C21 H21C 109.5
H21A C21 H21C 109.5
H21B C21 H21C 109.5
N5 C22 H22A 109.5
N5 C22 H22B 109.5
H22A C22 H22B 109.5
N5 C22 H22C 109.5
H22A C22 H22C 109.5
H22B C22 H22C 109.5
N5 C23 C24 112.9(3)
N5 C23 H23A 109.0
C24 C23 H23A 109.0
N5 C23 H23B 109.0
C24 C23 H23B 109.0
H23A C23 H23B 107.8
N6 C24 C23 112.9(2)
N6 C24 H24A 109.0
C23 C24 H24A 109.0
N6 C24 H24B 109.0
C23 C24 H24B 109.0
H24A C24 H24B 107.8
N6 C25 H25A 109.5
N6 C25 H25B 109.5
H25A C25 H25B 109.5
N6 C25 H25C 109.5
H25A C25 H25C 109.5
H25B C25 H25C 109.5
N6 C26 H26A 109.5
N6 C26 H26B 109.5
H26A C26 H26B 109.5
N6 C26 H26C 109.5
H26A C26 H26C 109.5
H26B C26 H26C 109.5

loop_
_geom_bond_atom_site_label_1
_geom_bond_atom_site_label_2
_geom_bond_distance
Na1 N1 2.355(3)
Na1 N2 2.357(2)
Na1 N3 2.466(3)
Na1 N4 2.478(3)
Na2 O2 2.433(2)
Na2 N1 2.480(3)
Na2 N2 2.481(2)
Na2 O1 2.509(3)
Na2 N6 2.515(2)
Na2 N5 2.526(2)
O1 C5 1.399(3)
O1 C6 1.449(5)
O2 C11 1.403(3)
O2 C12 1.425(4)
N1 C5 1.355(4)
N1 C1 1.430(4)
N2 C11 1.344(4)
N2 C7 1.459(4)
N3 C20 1.456(4)
N3 C18 1.462(4)
N3 C19 1.470(4)
N4 C16 1.456(4)
N4 C15 1.456(4)
N4 C17 1.476(4)
N5 C22 1.451(4)
N5 C21 1.459(4)
N5 C23 1.459(4)
N6 C26 1.447(4)
N6 C25 1.456(4)
N6 C24 1.466(4)
C1 C2 1.487(5)
C1 H1A 0.9900
C1 H1B 0.9900
C2 C3 1.511(5)
C2 H2A 0.9900
C2 H2B 0.9900
C3 C4 1.548(5)
C3 H3A 0.9900
C3 H3B 0.9900
C4 C5 1.336(4)
C4 H4 0.9500
C6 H6A 0.9800
C6 H6B 0.9800
C6 H6C 0.9800
C7 C8 1.512(4)
C7 H7A 0.9900
C7 H7B 0.9900
C8 C9 1.521(5)
C8 H8A 0.9900
C8 H8B 0.9900
C9 C10 1.512(4)
C9 H9A 0.9900
C9 H9B 0.9900
C10 C11 1.355(4)
C10 H10 0.9500
C12 H12A 0.9800
C12 H12B 0.9800
C12 H12C 0.9800
C15 H15A 0.9800
C15 H15B 0.9800
C15 H15C 0.9800
C16 H16A 0.9800
C16 H16B 0.9800
C16 H16C 0.9800
C17 C18 1.504(4)
C17 H17A 0.9900
C17 H17B 0.9900
C18 H18A 0.9900
C18 H18B 0.9900
C19 H19A 0.9800
C19 H19B 0.9800
C19 H19C 0.9800
C20 H20A 0.9800
C20 H20B 0.9800
C20 H20C 0.9800
C21 H21A 0.9800
C21 H21B 0.9800
C21 H21C 0.9800
C22 H22A 0.9800
C22 H22B 0.9800
C22 H22C 0.9800
C23 C24 1.506(4)
C23 H23A 0.9900
C23 H23B 0.9900
C24 H24A 0.9900
C24 H24B 0.9900
C25 H25A 0.9800
C25 H25B 0.9800
C25 H25C 0.9800
C26 H26A 0.9800
C26 H26B 0.9800
C26 H26C 0.9800
